data_4022184
loop_
_publ_author_name
'Chao Liu'
'Dong-Mei Shen'
'Zhuo Zeng'
'Can-Cheng Guo'
'Qing-Yun Chen'

_publ_section_title
;
 C-F Bond Activation by Modified Sulfinatodehalogenation:
 Facile Synthesis and Properties of Novel Tetrafluorobenzoporphyrins
 by Direct Intramolecular Cyclization and Reductive Defluorinative
 Aromatization of Readily Available \b-Perfluoroalkylated Porphyrins
;
_journal_name_full 'Journal of Organic Chemistry'
_journal_page_first 9772
_journal_page_last 9783
_journal_paper_doi 10.1021/jo061743r
_journal_volume 71
_journal_year 2006
_chemical_formula_sum 'C68 H58 F8 N4 O5 Zn'
_chemical_formula_weight 1228.55
_chemical_name_systematic
; 
 ? 
;
_space_group_IT_number 15
_symmetry_cell_setting monoclinic
_symmetry_space_group_name_Hall '-C 2yc'
_symmetry_space_group_name_H-M 'C 1 2/c 1'
_atom_sites_solution_hydrogens geom
_atom_sites_solution_primary direct
_atom_sites_solution_secondary difmap
_audit_creation_method SHELXL-97
_cell_angle_alpha 90.00
_cell_angle_beta 94.749(4)
_cell_angle_gamma 90.00
_cell_formula_units_Z 4
_cell_length_a 33.917(4)
_cell_length_b 8.8453(11)
_cell_length_c 20.024(2)
_cell_measurement_reflns_used 4272
_cell_measurement_temperature 293(2)
_cell_measurement_theta_max 47.384
_cell_measurement_theta_min 4.566
_cell_volume 5986.6(12)
_computing_cell_refinement 'Bruker SMART'
_computing_data_collection 'Bruker SMART'
_computing_data_reduction 'Bruker SHELXTL'
_computing_molecular_graphics 'Bruker SHELXTL'
_computing_publication_material 'Bruker SHELXTL'
_computing_structure_refinement 'SHELXL-97 (Sheldrick, 1997)'
_computing_structure_solution 'SHELXS-97 (Sheldrick, 1990)'
_diffrn_ambient_temperature 293(2)
_diffrn_measured_fraction_theta_full 0.996
_diffrn_measured_fraction_theta_max 0.996
_diffrn_measurement_device_type 'CCD area detector'
_diffrn_measurement_method 'phi and omega scans'
_diffrn_radiation_monochromator graphite
_diffrn_radiation_source 'fine-focus sealed tube'
_diffrn_radiation_type MoK\a
_diffrn_radiation_wavelength 0.71073
_diffrn_reflns_av_R_equivalents 0.1255
_diffrn_reflns_av_sigmaI/netI 0.1051
_diffrn_reflns_limit_h_max 42
_diffrn_reflns_limit_h_min -39
_diffrn_reflns_limit_k_max 11
_diffrn_reflns_limit_k_min -8
_diffrn_reflns_limit_l_max 25
_diffrn_reflns_limit_l_min -25
_diffrn_reflns_number 16917
_diffrn_reflns_theta_full 27.00
_diffrn_reflns_theta_max 27.00
_diffrn_reflns_theta_min 2.04
_exptl_absorpt_coefficient_mu 0.490
_exptl_absorpt_correction_T_max 1.00000
_exptl_absorpt_correction_T_min 0.77906
_exptl_absorpt_correction_type empirical
_exptl_crystal_colour black
_exptl_crystal_density_diffrn 1.363
_exptl_crystal_density_method 'not measured'
_exptl_crystal_F_000 2544
_exptl_crystal_size_max 0.516
_exptl_crystal_size_mid 0.478
_exptl_crystal_size_min 0.345
_refine_diff_density_max 0.776
_refine_diff_density_min -0.364
_refine_diff_density_rms 0.093
_refine_ls_extinction_method none
_refine_ls_goodness_of_fit_ref 0.977
_refine_ls_hydrogen_treatment mixed
_refine_ls_matrix_type full
_refine_ls_number_parameters 397
_refine_ls_number_reflns 6519
_refine_ls_number_restraints 12
_refine_ls_restrained_S_all 0.985
_refine_ls_R_factor_all 0.0908
_refine_ls_R_factor_gt 0.0684
_refine_ls_shift/su_max 0.087
_refine_ls_shift/su_mean 0.007
_refine_ls_structure_factor_coef Fsqd
_refine_ls_weighting_details 'calc w=1/[\s^2^(Fo^2^)+(0.1103P)^2^+0.0000P] where P=(Fo^2^+2Fc^2^)/3'
_refine_ls_weighting_scheme calc
_refine_ls_wR_factor_gt 0.1882
_refine_ls_wR_factor_ref 0.2000
_reflns_number_gt 4375
_reflns_number_total 6519
_reflns_threshold_expression >2sigma(I)
_cod_data_source_file jo061743rsi20060829_101932.cif
_cod_depositor_comments
;
The following automatic conversions were performed:
'_symmetry_cell_setting' value 'Monoclinic' changed to 'monoclinic'
according to '/home/saulius/struct/CIF-dictionaries/cif_core.dic'
dictionary named 'cif_core.dic' version 2.4.1 from 2010-06-29.

Automatic conversion script
Id: cif_fix_enum 1527 2010-12-29 10:47:43Z saulius 
;
_cod_original_sg_symbol_H-M 'C 2/c'
_cod_database_code 4022184

loop_
_symmetry_equiv_pos_as_xyz
'x, y, z'
'-x, y, -z+1/2'
'x+1/2, y+1/2, z'
'-x+1/2, y+1/2, -z+1/2'
'-x, -y, -z'
'x, -y, z-1/2'
'-x+1/2, -y+1/2, -z'
'x+1/2, -y+1/2, z-1/2'

loop_
_atom_site_label
_atom_site_type_symbol
_atom_site_fract_x
_atom_site_fract_y
_atom_site_fract_z
_atom_site_U_iso_or_equiv
_atom_site_adp_type
_atom_site_occupancy
_atom_site_symmetry_multiplicity
_atom_site_calc_flag
_atom_site_refinement_flags
Zn Zn 0.5000 0.67469(6) 0.7500 0.03743(19) Uani 1 2 d S
O1 O 0.5000 0.4418(5) 0.7500 0.0937(14) Uani 1 2 d SD
O2 O 0.5632(2) 0.3056(8) 0.8226(4) 0.145(3) Uani 0.70 1 d PD
O3 O 0.7373(6) 0.770(2) 0.9025(10) 0.244(7) Uiso 0.50 1 d PD
O2' O 0.5337(6) 0.202(2) 0.7989(10) 0.145(6) Uiso 0.30 1 d P
O3' O 0.7345(6) 0.850(2) 0.8378(10) 0.248(7) Uiso 0.50 1 d P
N1 N 0.48413(7) 0.7218(3) 0.84224(12) 0.0387(6) Uani 1 1 d .
N2 N 0.55958(7) 0.7010(3) 0.78694(13) 0.0412(6) Uani 1 1 d .
F1 F 0.62746(6) 0.4899(3) 0.95927(10) 0.0746(7) Uani 1 1 d .
F2 F 0.69734(8) 0.3965(5) 0.92481(14) 0.1142(12) Uani 1 1 d .
F3 F 0.71762(8) 0.4293(5) 0.79912(14) 0.1168(13) Uani 1 1 d .
F4 F 0.66917(7) 0.5602(3) 0.70598(11) 0.0874(9) Uani 1 1 d .
C1 C 0.44818(9) 0.7702(4) 0.85819(15) 0.0409(7) Uani 1 1 d .
C2 C 0.45184(10) 0.8348(4) 0.92446(16) 0.0493(8) Uani 1 1 d .
H2 H 0.4320 0.8830 0.9457 0.059 Uiso 1 1 calc R
C3 C 0.48902(10) 0.8126(4) 0.94980(16) 0.0471(8) Uani 1 1 d .
H3 H 0.4995 0.8386 0.9927 0.056 Uiso 1 1 calc R
C4 C 0.51000(9) 0.7414(4) 0.89897(15) 0.0394(7) Uani 1 1 d .
C5 C 0.54976(9) 0.6969(4) 0.90577(15) 0.0403(7) Uani 1 1 d .
C6 C 0.57243(8) 0.6635(4) 0.85174(16) 0.0407(7) Uani 1 1 d .
C7 C 0.61239(9) 0.6042(4) 0.85206(16) 0.0457(8) Uani 1 1 d .
C8 C 0.62355(9) 0.6230(4) 0.78580(17) 0.0470(8) Uani 1 1 d .
C9 C 0.58960(8) 0.6901(4) 0.74721(16) 0.0421(7) Uani 1 1 d .
C10 C 0.58769(9) 0.7481(4) 0.68160(15) 0.0414(7) Uani 1 1 d .
C11 C 0.56957(9) 0.7027(4) 0.97575(15) 0.0430(8) Uani 1 1 d .
C12 C 0.55552(10) 0.6201(5) 1.02664(17) 0.0550(9) Uani 1 1 d .
H12 H 0.5335 0.5583 1.0177 0.066 Uiso 1 1 calc R
C13 C 0.57361(13) 0.6274(6) 1.09149(18) 0.0694(12) Uani 1 1 d .
H13 H 0.5641 0.5693 1.1253 0.083 Uiso 1 1 calc R
C14 C 0.60477(15) 0.7183(6) 1.1051(2) 0.0812(14) Uani 1 1 d .
H14 H 0.6164 0.7247 1.1488 0.097 Uiso 1 1 calc R
C15 C 0.61975(14) 0.8020(6) 1.0556(2) 0.0783(14) Uani 1 1 d .
H15 H 0.6416 0.8640 1.0655 0.094 Uiso 1 1 calc R
C16 C 0.60205(11) 0.7940(5) 0.98970(19) 0.0581(10) Uani 1 1 d .
H16 H 0.6122 0.8501 0.9558 0.070 Uiso 1 1 calc R
C17 C 0.62495(9) 0.7969(4) 0.65392(16) 0.0465(8) Uani 1 1 d .
C18 C 0.65029(10) 0.8966(5) 0.68971(18) 0.0548(9) Uani 1 1 d .
H18 H 0.6434 0.9329 0.7308 0.066 Uiso 1 1 calc R
C19 C 0.68524(11) 0.9432(6) 0.6661(2) 0.0701(12) Uani 1 1 d .
H19 H 0.7018 1.0094 0.6912 0.084 Uiso 1 1 calc R
C20 C 0.69560(11) 0.8922(6) 0.6057(2) 0.0773(13) Uani 1 1 d .
H20 H 0.7191 0.9240 0.5894 0.093 Uiso 1 1 calc R
C21 C 0.67111(11) 0.7936(6) 0.5691(2) 0.0711(13) Uani 1 1 d .
H21 H 0.6783 0.7592 0.5280 0.085 Uiso 1 1 calc R
C22 C 0.63578(10) 0.7442(5) 0.59242(17) 0.0566(9) Uani 1 1 d .
H22 H 0.6196 0.6768 0.5672 0.068 Uiso 1 1 calc R
C23 C 0.63703(10) 0.5244(5) 0.89856(18) 0.0565(10) Uani 1 1 d .
C24 C 0.67276(12) 0.4729(6) 0.8799(2) 0.0726(13) Uani 1 1 d .
C25 C 0.68342(11) 0.4883(6) 0.8164(2) 0.0762(13) Uani 1 1 d .
C26 C 0.65866(10) 0.5617(5) 0.76814(19) 0.0606(10) Uani 1 1 d .
C27 C 0.5497(5) 0.2598(12) 0.8849(7) 0.107(5) Uani 0.50 1 d PD
C28 C 0.5691(4) 0.1309(15) 0.8959(6) 0.203(5) Uiso 1 1 d D
C29 C 0.5890(4) 0.0853(15) 0.8375(5) 0.226(6) Uani 1 1 d D
C30 C 0.5833(4) 0.1962(13) 0.7895(6) 0.112(4) Uani 0.60 1 d PD
C31 C 0.7633(5) 0.903(2) 0.9028(9) 0.202(8) Uiso 1 1 d D
C32 C 0.7389(5) 1.008(3) 0.9372(10) 0.270(14) Uani 0.60 1 d PD
C33 C 0.7074(6) 1.020(3) 0.8783(10) 0.230(10) Uiso 1 1 d D
C34 C 0.6997(5) 0.867(2) 0.8859(11) 0.195(7) Uiso 0.60 1 d PD
C27' C 0.5312(7) 0.157(3) 0.8672(10) 0.206(12) Uani 0.50 1 d P
C30' C 0.5563(7) 0.108(3) 0.7755(11) 0.143(7) Uiso 0.40 1 d P
C32' C 0.7405(9) 1.019(3) 0.8540(13) 0.183(10) Uiso 0.40 1 d P
C34' C 0.7072(8) 0.919(3) 0.9397(14) 0.163(8) Uiso 0.40 1 d P
H1 H 0.4765(6) 0.401(6) 0.739(5) 0.09(5) Uiso 1 1 d D

loop_
_atom_site_aniso_label
_atom_site_aniso_U_11
_atom_site_aniso_U_22
_atom_site_aniso_U_33
_atom_site_aniso_U_23
_atom_site_aniso_U_13
_atom_site_aniso_U_12
Zn 0.0283(3) 0.0494(3) 0.0347(3) 0.000 0.00289(19) 0.000
O1 0.122(5) 0.049(2) 0.110(4) 0.000 0.010(4) 0.000
O2 0.154(7) 0.105(5) 0.182(7) 0.049(5) 0.046(5) 0.043(4)
N1 0.0281(13) 0.0519(16) 0.0356(14) -0.0029(12) -0.0002(10) 0.0028(11)
N2 0.0286(13) 0.0600(18) 0.0349(13) 0.0050(12) 0.0032(10) 0.0045(11)
F1 0.0644(14) 0.1034(19) 0.0571(13) 0.0334(13) 0.0111(11) 0.0321(13)
F2 0.0688(17) 0.178(3) 0.096(2) 0.060(2) 0.0117(14) 0.066(2)
F3 0.0595(16) 0.188(4) 0.106(2) 0.040(2) 0.0250(14) 0.0677(19)
F4 0.0644(15) 0.137(3) 0.0646(14) 0.0195(15) 0.0256(11) 0.0464(15)
C1 0.0290(15) 0.0555(19) 0.0379(16) 0.0031(15) 0.0011(12) 0.0046(13)
C2 0.0364(17) 0.071(2) 0.0409(18) -0.0076(17) 0.0043(13) 0.0089(16)
C3 0.0385(17) 0.069(2) 0.0334(16) -0.0080(16) -0.0013(13) 0.0045(15)
C4 0.0363(16) 0.0484(18) 0.0329(15) -0.0002(14) -0.0005(12) -0.0011(14)
C5 0.0349(16) 0.052(2) 0.0337(15) 0.0020(14) -0.0015(12) 0.0013(13)
C6 0.0269(15) 0.0543(19) 0.0400(16) 0.0047(14) -0.0015(12) 0.0032(13)
C7 0.0321(16) 0.060(2) 0.0448(18) 0.0065(16) 0.0014(13) 0.0074(15)
C8 0.0294(16) 0.065(2) 0.0467(18) 0.0023(17) 0.0007(13) 0.0066(15)
C9 0.0253(15) 0.058(2) 0.0430(17) -0.0016(15) 0.0009(12) 0.0040(13)
C10 0.0288(15) 0.060(2) 0.0357(16) -0.0024(15) 0.0023(12) -0.0021(14)
C11 0.0342(16) 0.058(2) 0.0352(16) 0.0007(14) -0.0040(12) 0.0061(14)
C12 0.0443(19) 0.073(2) 0.047(2) 0.0062(19) 0.0013(15) 0.0022(18)
C13 0.076(3) 0.094(3) 0.038(2) 0.013(2) 0.0010(19) 0.011(2)
C14 0.086(3) 0.115(4) 0.039(2) -0.006(2) -0.016(2) 0.012(3)
C15 0.061(3) 0.103(4) 0.066(3) -0.016(3) -0.022(2) -0.005(2)
C16 0.046(2) 0.076(3) 0.052(2) 0.0043(19) -0.0047(16) -0.0063(18)
C17 0.0292(16) 0.071(2) 0.0392(17) 0.0033(16) 0.0021(13) 0.0008(14)
C18 0.0357(18) 0.079(3) 0.048(2) -0.0017(19) -0.0027(14) -0.0029(17)
C19 0.0340(19) 0.101(3) 0.073(3) 0.003(2) -0.0046(18) -0.015(2)
C20 0.032(2) 0.121(4) 0.079(3) 0.020(3) 0.0102(19) -0.011(2)
C21 0.047(2) 0.116(4) 0.052(2) 0.003(2) 0.0146(17) 0.005(2)
C22 0.0435(19) 0.082(3) 0.0450(19) -0.0043(19) 0.0066(15) -0.0015(18)
C23 0.0417(19) 0.077(3) 0.051(2) 0.0143(19) 0.0042(15) 0.0151(18)
C24 0.050(2) 0.100(3) 0.067(3) 0.026(2) 0.0002(19) 0.030(2)
C25 0.039(2) 0.113(4) 0.079(3) 0.022(3) 0.0141(19) 0.031(2)
C26 0.0385(19) 0.091(3) 0.052(2) 0.010(2) 0.0075(15) 0.0167(18)
C27 0.184(15) 0.055(6) 0.089(8) 0.038(6) 0.055(9) 0.050(8)
C29 0.279(14) 0.255(14) 0.155(8) -0.009(9) 0.084(9) 0.134(11)
C30 0.131(9) 0.110(8) 0.103(7) 0.039(7) 0.053(7) 0.045(7)
C32 0.122(12) 0.43(4) 0.25(2) -0.23(2) 0.011(13) -0.037(17)
C27' 0.23(3) 0.28(3) 0.127(16) 0.073(19) 0.114(17) 0.06(2)

loop_
_atom_type_symbol
_atom_type_description
_atom_type_scat_dispersion_real
_atom_type_scat_dispersion_imag
_atom_type_scat_source
C C 0.0033 0.0016 'International Tables Vol C Tables 4.2.6.8 and 6.1.1.4'
H H 0.0000 0.0000 'International Tables Vol C Tables 4.2.6.8 and 6.1.1.4'
N N 0.0061 0.0033 'International Tables Vol C Tables 4.2.6.8 and 6.1.1.4'
O O 0.0106 0.0060 'International Tables Vol C Tables 4.2.6.8 and 6.1.1.4'
F F 0.0171 0.0103 'International Tables Vol C Tables 4.2.6.8 and 6.1.1.4'
Zn Zn 0.2839 1.4301 'International Tables Vol C Tables 4.2.6.8 and 6.1.1.4'

loop_
_geom_angle_atom_site_label_1
_geom_angle_atom_site_label_2
_geom_angle_atom_site_label_3
_geom_angle
_geom_angle_site_symmetry_1
_geom_angle_site_symmetry_3
N1 Zn N1 156.05(16) . 2_656
N1 Zn O1 101.97(8) . .
N1 Zn O1 101.97(8) 2_656 .
N1 Zn N2 88.66(10) . .
N1 Zn N2 88.72(10) 2_656 .
O1 Zn N2 96.35(8) . .
N1 Zn N2 88.72(10) . 2_656
N1 Zn N2 88.66(10) 2_656 2_656
O1 Zn N2 96.35(8) . 2_656
N2 Zn N2 167.31(15) . 2_656
Zn O1 H1 114(3) . .
C30 O2 O2' 75.5(11) . .
C30 O2 C27 115.3(7) . .
O2' O2 C27 80.9(12) . .
C31 O3 O3' 67.5(13) . .
C31 O3 C34 92.6(15) . .
O3' O3 C34 63.6(12) . .
C31 O3 C34' 77.6(14) . .
O3' O3 C34' 91.1(14) . .
C34 O3 C34' 39.2(10) . .
C30' O2' O2 97.0(19) . .
C30' O2' C27' 105(2) . .
O2 O2' C27' 87.7(16) . .
C30' O2' C30 45.5(13) . .
O2 O2' C30 51.7(9) . .
C27' O2' C30 103.5(16) . .
C30' O2' C27 113.2(18) . .
O2 O2' C27 50.0(8) . .
C27' O2' C27 38.7(13) . .
C30 O2' C27 84.0(11) . .
O3 O3' C32' 106.4(18) . .
O3 O3' C34 60.7(10) . .
C32' O3' C34 82.6(17) . .
O3 O3' C31 56.1(9) . .
C32' O3' C31 59.6(14) . .
C34 O3' C31 85.1(13) . .
C1 N1 C4 106.7(2) . .
C1 N1 Zn 126.6(2) . .
C4 N1 Zn 125.37(19) . .
C9 N2 C6 110.1(2) . .
C9 N2 Zn 122.4(2) . .
C6 N2 Zn 121.7(2) . .
N1 C1 C10 125.0(3) . 2_656
N1 C1 C2 109.4(3) . .
C10 C1 C2 125.4(3) 2_656 .
C3 C2 C1 107.4(3) . .
C3 C2 H2 126.3 . .
C1 C2 H2 126.3 . .
C2 C3 C4 107.7(3) . .
C2 C3 H3 126.2 . .
C4 C3 H3 126.2 . .
N1 C4 C5 125.7(3) . .
N1 C4 C3 108.6(3) . .
C5 C4 C3 125.8(3) . .
C4 C5 C6 124.5(3) . .
C4 C5 C11 115.7(3) . .
C6 C5 C11 119.5(3) . .
N2 C6 C5 121.6(3) . .
N2 C6 C7 108.3(3) . .
C5 C6 C7 129.8(3) . .
C23 C7 C8 119.6(3) . .
C23 C7 C6 134.0(3) . .
C8 C7 C6 105.9(3) . .
C26 C8 C7 119.7(3) . .
C26 C8 C9 133.1(3) . .
C7 C8 C9 106.4(3) . .
N2 C9 C10 123.2(3) . .
N2 C9 C8 108.6(3) . .
C10 C9 C8 128.1(3) . .
C9 C10 C1 123.3(3) . 2_656
C9 C10 C17 118.7(3) . .
C1 C10 C17 118.0(3) 2_656 .
C12 C11 C16 118.9(3) . .
C12 C11 C5 121.2(3) . .
C16 C11 C5 119.8(3) . .
C11 C12 C13 121.0(4) . .
C11 C12 H12 119.5 . .
C13 C12 H12 119.5 . .
C14 C13 C12 119.9(4) . .
C14 C13 H13 120.0 . .
C12 C13 H13 120.0 . .
C13 C14 C15 120.7(4) . .
C13 C14 H14 119.6 . .
C15 C14 H14 119.6 . .
C14 C15 C16 119.9(4) . .
C14 C15 H15 120.1 . .
C16 C15 H15 120.1 . .
C11 C16 C15 119.5(4) . .
C11 C16 H16 120.2 . .
C15 C16 H16 120.2 . .
C18 C17 C22 118.1(3) . .
C18 C17 C10 120.1(3) . .
C22 C17 C10 121.8(3) . .
C19 C18 C17 121.8(4) . .
C19 C18 H18 119.1 . .
C17 C18 H18 119.1 . .
C20 C19 C18 119.9(4) . .
C20 C19 H19 120.0 . .
C18 C19 H19 120.0 . .
C19 C20 C21 119.6(4) . .
C19 C20 H20 120.2 . .
C21 C20 H20 120.2 . .
C20 C21 C22 121.4(4) . .
C20 C21 H21 119.3 . .
C22 C21 H21 119.3 . .
C21 C22 C17 119.2(4) . .
C21 C22 H22 120.4 . .
C17 C22 H22 120.4 . .
F1 C23 C24 117.6(3) . .
F1 C23 C7 123.7(3) . .
C24 C23 C7 118.7(3) . .
F2 C24 C25 118.4(3) . .
F2 C24 C23 119.5(4) . .
C25 C24 C23 122.1(3) . .
F3 C25 C24 120.4(4) . .
F3 C25 C26 119.2(4) . .
C24 C25 C26 120.4(3) . .
F4 C26 C8 123.4(3) . .
F4 C26 C25 117.1(3) . .
C8 C26 C25 119.3(3) . .
C27' C27 C28 67.6(13) . .
C27' C27 O2 99.3(16) . .
C28 C27 O2 101.6(10) . .
C27' C27 O2' 51.5(14) . .
C28 C27 O2' 91.2(11) . .
O2 C27 O2' 49.2(8) . .
C27 C28 C27' 50.1(13) . .
C27 C28 C29 111.2(11) . .
C27' C28 C29 100.9(12) . .
C30 C29 C28 108.4(9) . .
C30 C29 C30' 47.5(10) . .
C28 C29 C30' 104.5(12) . .
C30' C30 C29 76.2(13) . .
C30' C30 O2 99.7(15) . .
C29 C30 O2 102.2(8) . .
C30' C30 O2' 47.2(13) . .
C29 C30 O2' 91.7(10) . .
O2 C30 O2' 52.8(8) . .
C32 C31 O3 98.6(18) . .
C32 C31 C32' 66.9(16) . .
O3 C31 C32' 104.7(18) . .
C32 C31 O3' 103.6(15) . .
O3 C31 O3' 56.4(11) . .
C32' C31 O3' 57.4(13) . .
C34' C32 C31 97(2) . .
C34' C32 C33 63.7(13) . .
C31 C32 C33 93.9(14) . .
C34' C32 C32' 99.5(17) . .
C31 C32 C32' 60.1(13) . .
C33 C32 C32' 46.0(12) . .
C32' C33 C34 103(2) . .
C32' C33 C34' 112(2) . .
C34 C33 C34' 47.6(13) . .
C32' C33 C32 73.2(18) . .
C34 C33 C32 88.7(15) . .
C34' C33 C32 52.1(12) . .
C34' C34 C33 72.2(18) . .
C34' C34 O3 84.5(18) . .
C33 C34 O3 113.5(18) . .
C34' C34 O3' 118(2) . .
C33 C34 O3' 82.5(17) . .
O3 C34 O3' 55.7(11) . .
C27 C27' C28 62.3(16) . .
C27 C27' O2' 89.8(19) . .
C28 C27' O2' 108.4(17) . .
C30 C30' O2' 87(2) . .
C30 C30' C29 56.3(11) . .
O2' C30' C29 101.3(18) . .
C33 C32' O3' 89(2) . .
C33 C32' C31 100(2) . .
O3' C32' C31 63.0(15) . .
C33 C32' C32 60.8(14) . .
O3' C32' C32 97.9(19) . .
C31 C32' C32 53.1(11) . .
C34 C34' C32 108(2) . .
C34 C34' C33 60.2(14) . .
C32 C34' C33 64.2(14) . .
C34 C34' O3 56.3(14) . .
C32 C34' O3 86.0(17) . .
C33 C34' O3 92.9(17) . .

loop_
_geom_bond_atom_site_label_1
_geom_bond_atom_site_label_2
_geom_bond_distance
_geom_bond_site_symmetry_2
Zn N1 2.010(2) .
Zn N1 2.010(2) 2_656
Zn O1 2.060(5) .
Zn N2 2.106(2) .
Zn N2 2.106(2) 2_656
O1 H1 0.886(19) .
O2 C30 1.384(10) .
O2 O2' 1.40(2) .
O2 C27 1.422(12) .
O3 C31 1.464(16) .
O3 O3' 1.47(2) .
O3 C34 1.551(16) .
O3 C34' 1.86(3) .
O2' C30' 1.25(3) .
O2' C27' 1.43(2) .
O2' C30 1.71(2) .
O2' C27 1.83(3) .
O3' C32' 1.54(3) .
O3' C34 1.59(2) .
O3' C31 1.63(2) .
N1 C1 1.355(4) .
N1 C4 1.388(4) .
N2 C9 1.347(4) .
N2 C6 1.375(4) .
F1 C23 1.320(4) .
F2 C24 1.355(4) .
F3 C25 1.343(4) .
F4 C26 1.323(4) .
C1 C10 1.412(4) 2_656
C1 C2 1.440(4) .
C2 C3 1.334(5) .
C2 H2 0.9300 .
C3 C4 1.434(4) .
C3 H3 0.9300 .
C4 C5 1.401(4) .
C5 C6 1.409(4) .
C5 C11 1.504(4) .
C6 C7 1.453(4) .
C7 C23 1.391(4) .
C7 C8 1.419(5) .
C8 C26 1.381(5) .
C8 C9 1.459(4) .
C9 C10 1.407(4) .
C10 C1 1.412(4) 2_656
C10 C17 1.485(4) .
C11 C12 1.371(5) .
C11 C16 1.376(5) .
C12 C13 1.391(5) .
C12 H12 0.9300 .
C13 C14 1.338(7) .
C13 H13 0.9300 .
C14 C15 1.370(7) .
C14 H14 0.9300 .
C15 C16 1.405(5) .
C15 H15 0.9300 .
C16 H16 0.9300 .
C17 C18 1.389(5) .
C17 C22 1.394(5) .
C18 C19 1.376(5) .
C18 H18 0.9300 .
C19 C20 1.364(6) .
C19 H19 0.9300 .
C20 C21 1.373(6) .
C20 H20 0.9300 .
C21 C22 1.392(5) .
C21 H21 0.9300 .
C22 H22 0.9300 .
C23 C24 1.375(5) .
C24 C25 1.356(6) .
C25 C26 1.389(5) .
C27 C27' 1.15(3) .
C27 C28 1.324(13) .
C28 C27' 1.38(2) .
C28 C29 1.455(11) .
C29 C30 1.376(11) .
C29 C30' 1.61(2) .
C30 C30' 1.22(2) .
C31 C32 1.456(16) .
C31 C32' 1.58(3) .
C32 C34' 1.34(3) .
C32 C33 1.527(16) .
C32 C32' 1.68(3) .
C33 C32' 1.26(3) .
C33 C34 1.387(17) .
C33 C34' 1.52(3) .
C34 C34' 1.18(3) .

loop_
_geom_torsion_atom_site_label_1
_geom_torsion_atom_site_label_2
_geom_torsion_atom_site_label_3
_geom_torsion_atom_site_label_4
_geom_torsion
_geom_torsion_site_symmetry_1
_geom_torsion_site_symmetry_4
C30 O2 O2' C30' 4.7(16) . .
C27 O2 O2' C30' -114.5(17) . .
C30 O2 O2' C27' 109.3(14) . .
C27 O2 O2' C27' -9.9(15) . .
C27 O2 O2' C30 -119.2(8) . .
C30 O2 O2' C27 119.2(8) . .
C31 O3 O3' C32' -33.6(18) . .
C34 O3 O3' C32' 71.4(18) . .
C34' O3 O3' C32' 42.4(19) . .
C31 O3 O3' C34 -105.1(15) . .
C34' O3 O3' C34 -29.0(13) . .
C34 O3 O3' C31 105.1(15) . .
C34' O3 O3' C31 76.1(14) . .
N1 Zn N1 C1 75.8(3) 2_656 .
O1 Zn N1 C1 -104.2(3) . .
N2 Zn N1 C1 159.6(3) . .
N2 Zn N1 C1 -7.9(3) 2_656 .
N1 Zn N1 C4 -89.7(3) 2_656 .
O1 Zn N1 C4 90.3(3) . .
N2 Zn N1 C4 -5.9(3) . .
N2 Zn N1 C4 -173.4(3) 2_656 .
N1 Zn N2 C9 -177.0(3) . .
N1 Zn N2 C9 -20.9(3) 2_656 .
O1 Zn N2 C9 81.1(3) . .
N2 Zn N2 C9 -98.9(3) 2_656 .
N1 Zn N2 C6 32.6(3) . .
N1 Zn N2 C6 -171.2(3) 2_656 .
O1 Zn N2 C6 -69.3(2) . .
N2 Zn N2 C6 110.7(2) 2_656 .
C4 N1 C1 C10 -169.5(3) . 2_656
Zn N1 C1 C10 22.9(5) . 2_656
C4 N1 C1 C2 5.3(4) . .
Zn N1 C1 C2 -162.4(2) . .
N1 C1 C2 C3 -5.3(4) . .
C10 C1 C2 C3 169.4(3) 2_656 .
C1 C2 C3 C4 3.1(4) . .
C1 N1 C4 C5 175.7(3) . .
Zn N1 C4 C5 -16.4(5) . .
C1 N1 C4 C3 -3.4(4) . .
Zn N1 C4 C3 164.5(2) . .
C2 C3 C4 N1 0.1(4) . .
C2 C3 C4 C5 -179.0(3) . .
N1 C4 C5 C6 18.1(5) . .
C3 C4 C5 C6 -163.0(3) . .
N1 C4 C5 C11 -168.6(3) . .
C3 C4 C5 C11 10.2(5) . .
C9 N2 C6 C5 165.8(3) . .
Zn N2 C6 C5 -40.6(4) . .
C9 N2 C6 C7 -8.3(4) . .
Zn N2 C6 C7 145.3(2) . .
C4 C5 C6 N2 13.2(5) . .
C11 C5 C6 N2 -159.7(3) . .
C4 C5 C6 C7 -174.1(4) . .
C11 C5 C6 C7 13.0(5) . .
N2 C6 C7 C23 -165.8(4) . .
C5 C6 C7 C23 20.7(7) . .
N2 C6 C7 C8 5.6(4) . .
C5 C6 C7 C8 -167.8(4) . .
C23 C7 C8 C26 0.1(6) . .
C6 C7 C8 C26 -172.8(4) . .
C23 C7 C8 C9 171.8(3) . .
C6 C7 C8 C9 -1.2(4) . .
C6 N2 C9 C10 -167.6(3) . .
Zn N2 C9 C10 39.1(4) . .
C6 N2 C9 C8 7.5(4) . .
Zn N2 C9 C8 -145.8(2) . .
C26 C8 C9 N2 166.3(4) . .
C7 C8 C9 N2 -3.7(4) . .
C26 C8 C9 C10 -18.9(7) . .
C7 C8 C9 C10 171.0(3) . .
N2 C9 C10 C1 -24.8(5) . 2_656
C8 C9 C10 C1 161.1(4) . 2_656
N2 C9 C10 C17 151.5(3) . .
C8 C9 C10 C17 -22.6(5) . .
C4 C5 C11 C12 59.3(5) . .
C6 C5 C11 C12 -127.1(4) . .
C4 C5 C11 C16 -119.7(4) . .
C6 C5 C11 C16 53.9(5) . .
C16 C11 C12 C13 -0.1(6) . .
C5 C11 C12 C13 -179.1(4) . .
C11 C12 C13 C14 1.3(7) . .
C12 C13 C14 C15 -1.5(8) . .
C13 C14 C15 C16 0.7(8) . .
C12 C11 C16 C15 -0.7(6) . .
C5 C11 C16 C15 178.3(4) . .
C14 C15 C16 C11 0.5(7) . .
C9 C10 C17 C18 -51.8(5) . .
C1 C10 C17 C18 124.8(4) 2_656 .
C9 C10 C17 C22 127.6(4) . .
C1 C10 C17 C22 -55.8(5) 2_656 .
C22 C17 C18 C19 -0.1(6) . .
C10 C17 C18 C19 179.3(4) . .
C17 C18 C19 C20 0.6(7) . .
C18 C19 C20 C21 -0.5(7) . .
C19 C20 C21 C22 0.0(7) . .
C20 C21 C22 C17 0.5(7) . .
C18 C17 C22 C21 -0.4(6) . .
C10 C17 C22 C21 -179.8(4) . .
C8 C7 C23 F1 -173.8(4) . .
C6 C7 C23 F1 -3.2(7) . .
C8 C7 C23 C24 3.6(6) . .
C6 C7 C23 C24 174.2(4) . .
F1 C23 C24 F2 -3.3(7) . .
C7 C23 C24 F2 179.2(4) . .
F1 C23 C24 C25 172.8(4) . .
C7 C23 C24 C25 -4.7(7) . .
F2 C24 C25 F3 -0.3(8) . .
C23 C24 C25 F3 -176.4(5) . .
F2 C24 C25 C26 178.1(5) . .
C23 C24 C25 C26 2.0(8) . .
C7 C8 C26 F4 172.6(4) . .
C9 C8 C26 F4 3.6(8) . .
C7 C8 C26 C25 -2.8(7) . .
C9 C8 C26 C25 -171.8(4) . .
F3 C25 C26 F4 4.6(7) . .
C24 C25 C26 F4 -173.8(4) . .
F3 C25 C26 C8 -179.8(5) . .
C24 C25 C26 C8 1.8(8) . .
C30 O2 C27 C27' -57(2) . .
O2' O2 C27 C27' 13(2) . .
C30 O2 C27 C28 12.3(19) . .
O2' O2 C27 C28 81.5(16) . .
C30 O2 C27 O2' -69.1(13) . .
C30' O2' C27 C27' -85(3) . .
O2 O2' C27 C27' -164(2) . .
C30 O2' C27 C27' -121(2) . .
C30' O2' C27 C28 -25(2) . .
O2 O2' C27 C28 -104.3(14) . .
C27' O2' C27 C28 59.7(17) . .
C30 O2' C27 C28 -60.8(13) . .
C30' O2' C27 O2 79(2) . .
C27' O2' C27 O2 164(2) . .
C30 O2' C27 O2 43.5(7) . .
O2 C27 C28 C27' -95.4(16) . .
O2' C27 C28 C27' -46.9(13) . .
C27' C27 C28 C29 86.6(16) . .
O2 C27 C28 C29 -9(2) . .
O2' C27 C28 C29 39.7(16) . .
C27 C28 C29 C30 3(2) . .
C27' C28 C29 C30 55(2) . .
C27 C28 C29 C30' -46(2) . .
C27' C28 C29 C30' 5(2) . .
C28 C29 C30 C30' -93.0(17) . .
C28 C29 C30 O2 4.2(17) . .
C30' C29 C30 O2 97.2(15) . .
C28 C29 C30 O2' -48.0(16) . .
C30' C29 C30 O2' 45.0(13) . .
O2' O2 C30 C30' -4.9(17) . .
C27 O2 C30 C30' 67.5(19) . .
O2' O2 C30 C29 -82.7(13) . .
C27 O2 C30 C29 -10.4(18) . .
C27 O2 C30 O2' 72.3(14) . .
O2 O2' C30 C30' 173(2) . .
C27' O2' C30 C30' 98(3) . .
C27 O2' C30 C30' 131(2) . .
C30' O2' C30 C29 -69.4(18) . .
O2 O2' C30 C29 104.0(11) . .
C27' O2' C30 C29 28(2) . .
C27 O2' C30 C29 61.8(11) . .
C30' O2' C30 O2 -173(2) . .
C27' O2' C30 O2 -75.9(17) . .
C27 O2' C30 O2 -42.2(6) . .
O3' O3 C31 C32 100.7(18) . .
C34 O3 C31 C32 40.7(19) . .
C34' O3 C31 C32 4.2(16) . .
O3' O3 C31 C32' 32.5(17) . .
C34 O3 C31 C32' -27(2) . .
C34' O3 C31 C32' -64.0(17) . .
C34 O3 C31 O3' -60.0(12) . .
C34' O3 C31 O3' -96.4(14) . .
O3 O3' C31 C32 -91(2) . .
C32' O3' C31 C32 51(2) . .
C34 O3' C31 C32 -34(2) . .
C32' O3' C31 O3 142(2) . .
C34 O3' C31 O3 57.7(12) . .
O3 O3' C31 C32' -142(2) . .
C34 O3' C31 C32' -84.3(17) . .
O3 C31 C32 C34' -6(2) . .
C32' C31 C32 C34' 97(2) . .
O3' C31 C32 C34' 52(2) . .
O3 C31 C32 C33 -70(2) . .
C32' C31 C32 C33 32.7(18) . .
O3' C31 C32 C33 -12(2) . .
O3 C31 C32 C32' -102.5(19) . .
O3' C31 C32 C32' -45.1(16) . .
C34' C32 C33 C32' -137(3) . .
C31 C32 C33 C32' -41(2) . .
C34' C32 C33 C34 -33.2(16) . .
C31 C32 C33 C34 63(2) . .
C32' C32 C33 C34 104(2) . .
C31 C32 C33 C34' 96(2) . .
C32' C32 C33 C34' 137(3) . .
C32' C33 C34 C34' 108(2) . .
C32 C33 C34 C34' 35.8(17) . .
C32' C33 C34 O3 33(3) . .
C34' C33 C34 O3 -76(2) . .
C32 C33 C34 O3 -40(2) . .
C32' C33 C34 O3' -15(2) . .
C34' C33 C34 O3' -123(2) . .
C32 C33 C34 O3' -87.1(14) . .
C31 O3 C34 C34' -67(2) . .
O3' O3 C34 C34' -130(2) . .
C31 O3 C34 C33 1(2) . .
O3' O3 C34 C33 -62(2) . .
C34' O3 C34 C33 68(2) . .
C31 O3 C34 O3' 63.3(13) . .
C34' O3 C34 O3' 130(2) . .
O3 O3' C34 C34' 60(2) . .
C32' O3' C34 C34' -53(2) . .
C31 O3' C34 C34' 7(2) . .
O3 O3' C34 C33 125.2(18) . .
C32' O3' C34 C33 11.8(18) . .
C31 O3' C34 C33 71.7(15) . .
C32' O3' C34 O3 -113.5(17) . .
C31 O3' C34 O3 -53.5(10) . .
O2 C27 C27' C28 98.8(11) . .
O2' C27 C27' C28 111.0(15) . .
C28 C27 C27' O2' -111.0(15) . .
O2 C27 C27' O2' -12.2(19) . .
C29 C28 C27' C27 -108.6(15) . .
C27 C28 C27' O2' 80(2) . .
C29 C28 C27' O2' -29(2) . .
C30' O2' C27' C27 109(3) . .
O2 O2' C27' C27 12.2(19) . .
C30 O2' C27' C27 62(2) . .
C30' O2' C27' C28 48(3) . .
O2 O2' C27' C28 -48(2) . .
C30 O2' C27' C28 1(3) . .
C27 O2' C27' C28 -60.6(18) . .
C29 C30 C30' O2' 105.6(16) . .
O2 C30 C30' O2' 5.3(18) . .
O2 C30 C30' C29 -100.2(9) . .
O2' C30 C30' C29 -105.6(16) . .
O2 O2' C30' C30 -5.2(18) . .
C27' O2' C30' C30 -95(2) . .
C27 O2' C30' C30 -54(2) . .
O2 O2' C30' C29 49.6(19) . .
C27' O2' C30' C29 -40(3) . .
C30 O2' C30' C29 54.8(12) . .
C27 O2' C30' C29 0(3) . .
C28 C29 C30' C30 101.9(14) . .
C30 C29 C30' O2' -79(2) . .
C28 C29 C30' O2' 23(2) . .
C34 C33 C32' O3' 15(2) . .
C34' C33 C32' O3' 64(2) . .
C32 C33 C32' O3' 99.7(17) . .
C34 C33 C32' C31 -47(2) . .
C34' C33 C32' C31 2(3) . .
C32 C33 C32' C31 37.4(17) . .
C34 C33 C32' C32 -84.6(16) . .
C34' C33 C32' C32 -35.5(19) . .
O3 O3' C32' C33 -69(2) . .
C34 O3' C32' C33 -12.9(19) . .
C31 O3' C32' C33 -101.5(19) . .
O3 O3' C32' C31 32.2(16) . .
C34 O3' C32' C31 88.7(14) . .
O3 O3' C32' C32 -9(2) . .
C34 O3' C32' C32 47.4(16) . .
C31 O3' C32' C32 -41.3(12) . .
C32 C31 C32' C33 -42(2) . .
O3 C31 C32' C33 52(2) . .
O3' C31 C32' C33 84(2) . .
C32 C31 C32' O3' -125.2(19) . .
O3 C31 C32' O3' -32.1(17) . .
O3 C31 C32' C32 93.1(18) . .
O3' C31 C32' C32 125.2(19) . .
C34' C32 C32' C33 38(2) . .
C31 C32 C32' C33 132(2) . .
C34' C32 C32' O3' -46(2) . .
C31 C32 C32' O3' 47.3(17) . .
C33 C32 C32' O3' -84(2) . .
C34' C32 C32' C31 -93(2) . .
C33 C32 C32' C31 -132(2) . .
C33 C34 C34' C32 -44.5(19) . .
O3 C34 C34' C32 72(2) . .
O3' C34 C34' C32 26(3) . .
O3 C34 C34' C33 116.9(18) . .
O3' C34 C34' C33 71(2) . .
C33 C34 C34' O3 -116.9(18) . .
O3' C34 C34' O3 -46.0(16) . .
C31 C32 C34' C34 -48(3) . .
C33 C32 C34' C34 42.6(19) . .
C32' C32 C34' C34 13(3) . .
C31 C32 C34' C33 -90.6(18) . .
C32' C32 C34' C33 -29.9(17) . .
C31 C32 C34' O3 4.5(18) . .
C33 C32 C34' O3 95.1(15) . .
C32' C32 C34' O3 65.3(18) . .
C32' C33 C34' C34 -87(3) . .
C32 C33 C34' C34 -132(2) . .
C32' C33 C34' C32 45(2) . .
C34 C33 C34' C32 132(2) . .
C32' C33 C34' O3 -39(3) . .
C34 C33 C34' O3 48.0(14) . .
C32 C33 C34' O3 -84.2(16) . .
C31 O3 C34' C34 110(2) . .
O3' O3 C34' C34 43.4(19) . .
C31 O3 C34' C32 -4.6(18) . .
O3' O3 C34' C32 -71.3(19) . .
C34 O3 C34' C32 -115(2) . .
C31 O3 C34' C33 59.3(17) . .
O3' O3 C34' C33 -7.4(19) . .
C34 O3 C34' C33 -50.8(15) . .
